data_7212461
loop_
_publ_author_name
'Lemmerer, Andreas'
'Bernstein, Joel'
'Kahlenberg, Volker'

_publ_section_title
;
 One-pot covalent and supramolecular synthesis of pharmaceutical
 co-crystals using the API isoniazid: a potential supramolecular reagent
;
_journal_issue 10
_journal_name_full CrystEngComm
_journal_page_first 2856
_journal_paper_doi 10.1039/c000473a
_journal_volume 12
_journal_year 2010
_chemical_formula_moiety 'C6 H7 N3 O, C5 H8 O4'
_chemical_formula_sum 'C11 H15 N3 O5'
_chemical_formula_weight 269.26
_chemical_name_common '(glutaric acid).(isonicotinic acid hydrazide)'
_chemical_name_systematic
;
(glutaric acid).(isonicotinic acid hydrazide)
;
_space_group_IT_number 2
_symmetry_cell_setting triclinic
_symmetry_space_group_name_Hall '-P 1'
_symmetry_space_group_name_H-M 'P -1'
_atom_sites_solution_hydrogens geom
_atom_sites_solution_primary direct
_atom_sites_solution_secondary difmap
_audit_conform_dict_location ftp://ftp.iucr.org/pub/cif_core.dic
_audit_conform_dict_name cif_core.dic
_audit_conform_dict_version 2.3
_audit_creation_date 2009-04-03T15:07:47-00:00
_audit_creation_method 'WinGX routine CIF_UPDATE'
_cell_angle_alpha 76.668(10)
_cell_angle_beta 81.845(8)
_cell_angle_gamma 73.046(10)
_cell_formula_units_Z 2
_cell_length_a 5.0641(5)
_cell_length_b 8.1495(10)
_cell_length_c 16.3114(17)
_cell_measurement_reflns_used 2044
_cell_measurement_temperature 173(2)
_cell_measurement_theta_max 28.5302
_cell_measurement_theta_min 3.1761
_cell_volume 624.54(12)
_computing_cell_refinement
;
CrysAlisPro, Oxford Diffraction Ltd.,
Version 1.171.33.32 (release 27-01-2009 CrysAlis171 .NET)
(compiled Jan 27 2009,14:17:37)
;
_computing_data_collection
;
CrysAlisPro, Oxford Diffraction Ltd.,
Version 1.171.33.32 (release 27-01-2009 CrysAlis171 .NET)
(compiled Jan 27 2009,14:17:37)
;
_computing_data_reduction
;
CrysAlisPro, Oxford Diffraction Ltd.,
Version 1.171.33.32 (release 27-01-2009 CrysAlis171 .NET)
(compiled Jan 27 2009,14:17:37)
;
_computing_molecular_graphics
;
Ortep-3 for Windows (Farrugia, 1997) and DIAMOND (Brandenburg, 1999)
;
_computing_publication_material
;
WinGX publication routines (Farrugia, 1999) and PLATON (Spek, 2003)
;
_computing_structure_refinement 'SHELXL-97 (Sheldrick, 2008)'
_computing_structure_solution 'SHELXS-97 (Sheldrick, 2008)'
_diffrn_ambient_temperature 173(2)
_diffrn_detector_area_resol_mean 10.3822
_diffrn_measured_fraction_theta_full 0.994
_diffrn_measured_fraction_theta_max 0.994
_diffrn_measurement_device_type 'Goniometer Xcalibur, detector: Ruby (Gemini ult'
_diffrn_measurement_method '\w scans'
_diffrn_radiation_monochromator graphite
_diffrn_radiation_type MoK\a
_diffrn_radiation_wavelength 0.71073
_diffrn_reflns_av_R_equivalents 0.0464
_diffrn_reflns_av_unetI/netI 0.0542
_diffrn_reflns_limit_h_max 6
_diffrn_reflns_limit_h_min -5
_diffrn_reflns_limit_k_max 9
_diffrn_reflns_limit_k_min -9
_diffrn_reflns_limit_l_max 19
_diffrn_reflns_limit_l_min -19
_diffrn_reflns_number 4020
_diffrn_reflns_theta_full 25.5
_diffrn_reflns_theta_max 25.5
_diffrn_reflns_theta_min 3.18
_diffrn_standards_number 0
_exptl_absorpt_coefficient_mu 0.114
_exptl_absorpt_correction_type none
_exptl_crystal_colour colourless
_exptl_crystal_density_diffrn 1.432
_exptl_crystal_density_method 'not measured'
_exptl_crystal_description block
_exptl_crystal_F_000 284
_exptl_crystal_size_max 0.24
_exptl_crystal_size_mid 0.2
_exptl_crystal_size_min 0.08
_refine_diff_density_max 0.165
_refine_diff_density_min -0.184
_refine_diff_density_rms 0.046
_refine_ls_extinction_method none
_refine_ls_goodness_of_fit_ref 0.962
_refine_ls_hydrogen_treatment mixed
_refine_ls_matrix_type full
_refine_ls_number_parameters 187
_refine_ls_number_reflns 2295
_refine_ls_number_restraints 0
_refine_ls_restrained_S_all 0.962
_refine_ls_R_factor_all 0.0579
_refine_ls_R_factor_gt 0.0385
_refine_ls_shift/su_max 0
_refine_ls_shift/su_mean 0
_refine_ls_structure_factor_coef Fsqd
_refine_ls_weighting_details 'calc w=1/[\s^2^(Fo^2^)+(0.0405P)^2^] where P=(Fo^2^+2Fc^2^)/3'
_refine_ls_weighting_scheme calc
_refine_ls_wR_factor_gt 0.0778
_refine_ls_wR_factor_ref 0.0825
_reflns_number_gt 1717
_reflns_number_total 2295
_reflns_threshold_expression >2sigma(I)
_cod_data_source_file c000473a.txt
_cod_data_source_block 3
_cod_depositor_comments
;
The following automatic conversions were performed:

'_symmetry_cell_setting' value 'Triclinic' changed to 'triclinic'
according to /home/saulius/struct/CIF-dictionaries/cif_core.dic
dictionary named 'cif_core.dic' version 2.4.2 from 2011-04-26.

Automatic conversion script
Id: cif_fix_values 1891 2012-01-12 08:04:46Z andrius 
;
_cod_original_sg_symbol_H-M P-1
_cod_database_code 7212461

loop_
_symmetry_equiv_pos_as_xyz
'x, y, z'
'-x, -y, -z'

loop_
_atom_site_label
_atom_site_type_symbol
_atom_site_fract_x
_atom_site_fract_y
_atom_site_fract_z
_atom_site_U_iso_or_equiv
_atom_site_adp_type
_atom_site_occupancy
_atom_site_symmetry_multiplicity
_atom_site_calc_flag
_atom_site_refinement_flags
C1 C 0.7386(3) 0.9401(2) 0.29921(9) 0.0190(4) Uani 1 1 d .
C2 C 0.4822(3) 0.9905(2) 0.34329(10) 0.0231(4) Uani 1 1 d .
H2A H 0.3371 1.0824 0.3173 0.028 Uiso 1 1 calc R
C3 C 0.4422(3) 0.9045(2) 0.42564(10) 0.0264(4) Uani 1 1 d .
H3 H 0.2664 0.9394 0.4554 0.032 Uiso 1 1 calc R
C5 C 0.8863(3) 0.7290(2) 0.42293(10) 0.0288(4) Uani 1 1 d .
H5 H 1.0289 0.6382 0.4508 0.035 Uiso 1 1 calc R
C6 C 0.9442(3) 0.8074(2) 0.34064(10) 0.0228(4) Uani 1 1 d .
H6 H 1.1228 0.771 0.3127 0.027 Uiso 1 1 calc R
C7 C 0.8026(3) 1.02251(19) 0.20984(10) 0.0187(3) Uani 1 1 d .
N1 N 0.5873(3) 1.08806(17) 0.16194(8) 0.0222(3) Uani 1 1 d .
H1 H 0.432(4) 1.066(2) 0.1782(11) 0.033 Uiso 1 1 d .
N2 N 0.6385(3) 0.77461(18) 0.46549(8) 0.0285(4) Uani 1 1 d .
N3 N 0.6233(3) 1.1636(2) 0.07511(9) 0.0249(3) Uani 1 1 d .
H3A H 0.774(4) 1.097(3) 0.0518(12) 0.037 Uiso 1 1 d .
H3B H 0.661(4) 1.265(3) 0.0737(11) 0.037 Uiso 1 1 d .
O1 O 1.0407(2) 1.02687(14) 0.18155(7) 0.0254(3) Uani 1 1 d .
C8 C 0.3043(3) 0.6246(2) 0.65446(10) 0.0221(4) Uani 1 1 d .
C9 C 0.2766(3) 0.5037(2) 0.73821(10) 0.0227(4) Uani 1 1 d .
H7A H 0.4198 0.5039 0.7737 0.027 Uiso 1 1 calc R
H7B H 0.3136 0.3833 0.7285 0.027 Uiso 1 1 calc R
C10 C -0.0055(3) 0.5512(2) 0.78661(10) 0.0225(4) Uani 1 1 d .
H12A H -0.1518 0.5704 0.7484 0.027 Uiso 1 1 calc R
H12B H -0.0298 0.6621 0.8055 0.027 Uiso 1 1 calc R
C11 C -0.0397(3) 0.4089(2) 0.86341(9) 0.0220(4) Uani 1 1 d .
H11A H -0.2285 0.4444 0.8912 0.026 Uiso 1 1 calc R
H11B H -0.0217 0.2993 0.844 0.026 Uiso 1 1 calc R
C12 C 0.1668(3) 0.3733(2) 0.92696(9) 0.0196(4) Uani 1 1 d .
O2 O 0.5561(2) 0.57912(17) 0.61629(8) 0.0365(3) Uani 1 1 d .
H2 H 0.573(4) 0.656(3) 0.5652(14) 0.055 Uiso 1 1 d .
O3 O 0.1239(2) 0.74847(16) 0.62483(7) 0.0377(3) Uani 1 1 d .
O4 O 0.2096(2) 0.21376(15) 0.97448(7) 0.0279(3) Uani 1 1 d .
H4 H 0.337(4) 0.204(2) 1.0081(12) 0.042 Uiso 1 1 d .
O5 O 0.2826(2) 0.47892(15) 0.93539(6) 0.0260(3) Uani 1 1 d .

loop_
_atom_site_aniso_label
_atom_site_aniso_U_11
_atom_site_aniso_U_22
_atom_site_aniso_U_33
_atom_site_aniso_U_23
_atom_site_aniso_U_13
_atom_site_aniso_U_12
C1 0.0184(8) 0.0199(9) 0.0218(8) -0.0069(7) -0.0025(7) -0.0075(7)
C2 0.0198(8) 0.0259(9) 0.0236(9) -0.0063(7) -0.0029(7) -0.0046(7)
C3 0.0200(9) 0.0341(10) 0.0259(9) -0.0099(8) 0.0015(7) -0.0070(8)
C5 0.0256(9) 0.0297(10) 0.0273(10) -0.0015(8) -0.0037(8) -0.0040(8)
C6 0.0185(8) 0.0244(9) 0.0233(9) -0.0039(7) 0.0003(7) -0.0041(7)
C7 0.0180(8) 0.0131(8) 0.0253(9) -0.0060(7) -0.0009(7) -0.0034(6)
N1 0.0172(7) 0.0267(8) 0.0199(7) 0.0011(6) -0.0011(6) -0.0063(6)
N2 0.0288(8) 0.0352(9) 0.0210(7) -0.0039(7) 0.0015(6) -0.0110(7)
N3 0.0256(8) 0.0248(9) 0.0205(8) 0.0006(6) -0.0011(6) -0.0056(6)
O1 0.0159(6) 0.0328(7) 0.0258(6) -0.0018(5) 0.0001(5) -0.0080(5)
C8 0.0212(9) 0.0250(9) 0.0212(9) -0.0072(7) -0.0001(7) -0.0068(7)
C9 0.0199(8) 0.0229(9) 0.0237(9) -0.0026(7) -0.0028(7) -0.0044(7)
C10 0.0186(8) 0.0236(9) 0.0241(9) -0.0027(7) -0.0026(7) -0.0050(7)
C11 0.0189(8) 0.0242(9) 0.0231(9) -0.0034(7) -0.0019(7) -0.0070(7)
C12 0.0169(8) 0.0235(9) 0.0170(8) -0.0067(7) 0.0061(6) -0.0046(7)
O2 0.0272(7) 0.0408(8) 0.0261(7) 0.0060(6) 0.0066(6) 0.0005(6)
O3 0.0272(7) 0.0356(8) 0.0349(7) 0.0093(6) -0.0002(6) 0.0013(6)
O4 0.0326(7) 0.0248(7) 0.0265(6) 0.0014(5) -0.0114(5) -0.0089(5)
O5 0.0265(6) 0.0300(7) 0.0252(6) -0.0059(5) -0.0025(5) -0.0130(5)

loop_
_atom_type_symbol
_atom_type_description
_atom_type_scat_dispersion_real
_atom_type_scat_dispersion_imag
_atom_type_scat_source
C C 0.0033 0.0016 'International Tables Vol C Tables 4.2.6.8 and 6.1.1.4'
H H 0 0 'International Tables Vol C Tables 4.2.6.8 and 6.1.1.4'
N N 0.0061 0.0033 'International Tables Vol C Tables 4.2.6.8 and 6.1.1.4'
O O 0.0106 0.006 'International Tables Vol C Tables 4.2.6.8 and 6.1.1.4'

loop_
_geom_angle_atom_site_label_1
_geom_angle_atom_site_label_2
_geom_angle_atom_site_label_3
_geom_angle
C6 C1 C2 118.21(14)
C6 C1 C7 118.61(14)
C2 C1 C7 123.17(14)
C3 C2 C1 118.81(15)
C3 C2 H2A 120.6
C1 C2 H2A 120.6
N2 C3 C2 123.23(15)
N2 C3 H3 118.4
C2 C3 H3 118.4
N2 C5 C6 123.15(15)
N2 C5 H5 118.4
C6 C5 H5 118.4
C5 C6 C1 119.09(15)
C5 C6 H6 120.5
C1 C6 H6 120.5
O1 C7 N1 122.28(14)
O1 C7 C1 121.88(13)
N1 C7 C1 115.82(13)
C7 N1 N3 121.17(13)
C7 N1 H1 121.8(11)
N3 N1 H1 115.5(11)
C3 N2 C5 117.50(14)
N1 N3 H3A 109.0(12)
N1 N3 H3B 105.6(11)
H3A N3 H3B 106.2(16)
O3 C8 O2 123.22(15)
O3 C8 C9 125.27(15)
O2 C8 C9 111.51(13)
C8 C9 C10 114.32(13)
C8 C9 H7A 108.7
C10 C9 H7A 108.7
C8 C9 H7B 108.7
C10 C9 H7B 108.7
H7A C9 H7B 107.6
C9 C10 C11 112.24(13)
C9 C10 H12A 109.2
C11 C10 H12A 109.2
C9 C10 H12B 109.2
C11 C10 H12B 109.2
H12A C10 H12B 107.9
C12 C11 C10 113.57(12)
C12 C11 H11A 108.9
C10 C11 H11A 108.9
C12 C11 H11B 108.9
C10 C11 H11B 108.9
H11A C11 H11B 107.7
O5 C12 O4 122.79(13)
O5 C12 C11 124.16(14)
O4 C12 C11 113.04(13)
C8 O2 H2 111.0(13)
C12 O4 H4 106.5(12)

loop_
_geom_bond_atom_site_label_1
_geom_bond_atom_site_label_2
_geom_bond_distance
C1 C6 1.384(2)
C1 C2 1.390(2)
C1 C7 1.491(2)
C2 C3 1.381(2)
C2 H2A 0.95
C3 N2 1.335(2)
C3 H3 0.95
C5 N2 1.340(2)
C5 C6 1.378(2)
C5 H5 0.95
C6 H6 0.95
C7 O1 1.2357(18)
C7 N1 1.3396(19)
N1 N3 1.4170(19)
N1 H1 0.853(18)
N3 H3A 0.89(2)
N3 H3B 0.900(19)
C8 O3 1.2038(19)
C8 O2 1.3254(19)
C8 C9 1.504(2)
C9 C10 1.521(2)
C9 H7A 0.99
C9 H7B 0.99
C10 C11 1.526(2)
C10 H12A 0.99
C10 H12B 0.99
C11 C12 1.498(2)
C11 H11A 0.99
C11 H11B 0.99
C12 O5 1.2149(18)
C12 O4 1.3252(19)
O2 H2 0.93(2)
O4 H4 0.878(19)

loop_
_geom_hbond_atom_site_label_D
_geom_hbond_atom_site_label_H
_geom_hbond_atom_site_label_A
_geom_hbond_distance_DH
_geom_hbond_distance_HA
_geom_hbond_distance_DA
_geom_hbond_angle_DHA
_geom_hbond_site_symmetry_A
O2 H2 N2 0.93(2) 1.73(2) 2.656(2) 172(2) .
C3 H3 O3 0.95 2.95 3.546(2) 122.2 .
O4 H4 N3 0.88(2) 1.85(2) 2.723(2) 175(2) 1_546
N1 H1 O1 0.85(2) 2.09(2) 2.914(2) 164(2) 1_455
N3 H3A O4 0.89(2) 2.64(2) 3.203(2) 122(1) 2_666
N3 H3B O5 0.90(2) 2.15(2) 3.050(2) 175(2) 2_676

loop_
_geom_torsion_atom_site_label_1
_geom_torsion_atom_site_label_2
_geom_torsion_atom_site_label_3
_geom_torsion_atom_site_label_4
_geom_torsion
C6 C1 C2 C3 -1.1(2)
C7 C1 C2 C3 179.20(13)
C1 C2 C3 N2 0.1(2)
N2 C5 C6 C1 0.1(2)
C2 C1 C6 C5 1.0(2)
C7 C1 C6 C5 -179.28(14)
C6 C1 C7 O1 -27.0(2)
C2 C1 C7 O1 152.71(15)
C6 C1 C7 N1 151.72(14)
C2 C1 C7 N1 -28.6(2)
O1 C7 N1 N3 1.2(2)
C1 C7 N1 N3 -177.49(13)
C2 C3 N2 C5 1.0(2)
C6 C5 N2 C3 -1.1(2)
O3 C8 C9 C10 -1.1(2)
O2 C8 C9 C10 178.50(13)
C8 C9 C10 C11 170.38(12)
C9 C10 C11 C12 60.64(18)
C10 C11 C12 O5 25.1(2)
C10 C11 C12 O4 -155.58(14)
